data_2220281
loop_
_publ_author_name
'Li, Gong-Chun'
'Wang, Li-Ye'
'Zhu, Ran'
'Yang, Feng-Ling'

_publ_section_title
;
 1-Allyl-3-amino-1<i>H</i>-pyrazole-4-carboxylic acid
;
_journal_coeditor_code LX2076
_journal_issue 12
_journal_name_full 'Acta Crystallographica Section E'
_journal_page_first o2264
_journal_paper_doi 10.1107/S1600536808035538
_journal_volume 64
_journal_year 2008
_chemical_formula_iupac 'C7 H9 N3 O2'
_chemical_formula_moiety 'C7 H9 N3 O2'
_chemical_formula_sum 'C7 H9 N3 O2'
_chemical_formula_weight 167.17
_chemical_name_systematic
;
1-Allyl-3-amino-1<i>H</i>-pyrazole-4-carboxylic acid
;
_space_group_IT_number 14
_symmetry_cell_setting monoclinic
_symmetry_space_group_name_Hall '-P 2ybc'
_symmetry_space_group_name_H-M 'P 1 21/c 1'
_atom_sites_solution_hydrogens geom
_atom_sites_solution_primary direct
_atom_sites_solution_secondary difmap
_cell_angle_alpha 90.00
_cell_angle_beta 95.57(3)
_cell_angle_gamma 90.00
_cell_formula_units_Z 4
_cell_length_a 8.966(2)
_cell_length_b 8.531(2)
_cell_length_c 10.266(2)
_cell_measurement_reflns_used 2299
_cell_measurement_temperature 113(2)
_cell_measurement_theta_max 27.8884
_cell_measurement_theta_min 2.3874
_cell_volume 781.5(3)
_computing_cell_refinement 'CrystalClear (Rigaku/MSC, 2005)'
_computing_data_collection 'CrystalClear (Rigaku/MSC, 2005)'
_computing_data_reduction 'CrystalClear (Rigaku/MSC, 2005)'
_computing_molecular_graphics 'ORTEP-3 (Farrugia, 1997) and DIAMOND (Brandenburg, 1998)'
_computing_publication_material 'CrystalStructure (Rigaku/MSC, 2005)'
_computing_structure_refinement 'SHELXL97 (Sheldrick, 2008)'
_computing_structure_solution 'SHELXS97 (Sheldrick, 2008)'
_diffrn_ambient_temperature 113(2)
_diffrn_detector_area_resol_mean 7.31
_diffrn_measured_fraction_theta_full 0.992
_diffrn_measured_fraction_theta_max 0.992
_diffrn_measurement_device_type 'Rigaku Saturn CCD area-detector'
_diffrn_measurement_method '\w and \f'
_diffrn_radiation_monochromator confocal
_diffrn_radiation_source 'rotating anode'
_diffrn_radiation_type MoK\a
_diffrn_radiation_wavelength 0.71073
_diffrn_reflns_av_R_equivalents 0.0253
_diffrn_reflns_av_sigmaI/netI 0.0237
_diffrn_reflns_limit_h_max 11
_diffrn_reflns_limit_h_min -7
_diffrn_reflns_limit_k_max 11
_diffrn_reflns_limit_k_min -11
_diffrn_reflns_limit_l_max 13
_diffrn_reflns_limit_l_min -13
_diffrn_reflns_number 5773
_diffrn_reflns_theta_full 27.89
_diffrn_reflns_theta_max 27.89
_diffrn_reflns_theta_min 3.11
_diffrn_standards_number 0
_exptl_absorpt_coefficient_mu 0.107
_exptl_absorpt_correction_T_max 0.9851
_exptl_absorpt_correction_T_min 0.9788
_exptl_absorpt_correction_type multi-scan
_exptl_absorpt_process_details '(CrystalClear; Rigaku/MSC, 2005)'
_exptl_crystal_colour Colorless
_exptl_crystal_density_diffrn 1.421
_exptl_crystal_density_method 'not measured'
_exptl_crystal_description Prism
_exptl_crystal_F_000 352
_exptl_crystal_size_max 0.20
_exptl_crystal_size_mid 0.18
_exptl_crystal_size_min 0.14
_refine_diff_density_max 0.285
_refine_diff_density_min -0.255
_refine_ls_extinction_method none
_refine_ls_goodness_of_fit_ref 1.059
_refine_ls_hydrogen_treatment mixed
_refine_ls_matrix_type full
_refine_ls_number_parameters 121
_refine_ls_number_reflns 1852
_refine_ls_number_restraints 0
_refine_ls_restrained_S_all 1.059
_refine_ls_R_factor_all 0.0394
_refine_ls_R_factor_gt 0.0340
_refine_ls_shift/su_max_lt 0.001
_refine_ls_shift/su_mean 0.000
_refine_ls_structure_factor_coef Fsqd
_refine_ls_weighting_details 'calc w=1/[\s^2^(Fo^2^)+(0.0353P)^2^+0.3376P] where P=(Fo^2^+2Fc^2^)/3'
_refine_ls_weighting_scheme calc
_refine_ls_wR_factor_gt 0.0821
_refine_ls_wR_factor_ref 0.0848
_reflns_number_gt 1631
_reflns_number_total 1852
_reflns_threshold_expression I>2\s(I)
_cod_data_source_file lx2076.cif
_cod_data_source_block I
_cod_depositor_comments
;
The following automatic conversions were performed:
'_symmetry_cell_setting' value 'Monoclinic' changed to 'monoclinic'
according to '/home/saulius/struct/CIF-dictionaries/cif_core.dic'
dictionary named 'cif_core.dic' version 2.4.1 from
2010-06-29.

'_exptl_absorpt_correction_type' value 'Multi-scan' changed
to 'multi-scan' according to
'/home/saulius/struct/CIF-dictionaries/cif_core.dic' dictionary named
'cif_core.dic' version 2.4.1 from 2010-06-29.

Automatic conversion script
Id: cif_fix_enum 1527 2010-12-29 10:47:43Z saulius 

The following automatic conversions were performed:

'_symmetry_cell_setting' value 'Monoclinic' changed to 'monoclinic'
according to /home/saulius/struct/CIF-dictionaries/cif_core.dic
dictionary named 'cif_core.dic' version 2.4.1 from
2010-06-29.

'_exptl_absorpt_correction_type' value 'Multi-scan'
changed to 'multi-scan' according to
/home/saulius/struct/CIF-dictionaries/cif_core.dic dictionary named
'cif_core.dic' version 2.4.1 from 2010-06-29.

Automatic conversion script
Id: cif_fix_values 1715 2011-07-08 13:25:40Z adriana 
;
_cod_original_sg_symbol_H-M P21/c
_cod_database_code 2220281
_cod_database_fobs_code 2220281

loop_
_symmetry_equiv_pos_as_xyz
'x, y, z'
'-x, y+1/2, -z+1/2'
'-x, -y, -z'
'x, -y-1/2, z-1/2'

loop_
_atom_site_type_symbol
_atom_site_label
_atom_site_fract_x
_atom_site_fract_y
_atom_site_fract_z
_atom_site_U_iso_or_equiv
_atom_site_adp_type
_atom_site_calc_flag
_atom_site_refinement_flags
_atom_site_occupancy
C C1 0.64833(12) 0.69316(12) 0.51583(10) 0.0123(2) Uani d . 1
C C2 0.68026(12) 0.53444(13) 0.56126(10) 0.0122(2) Uani d . 1
C C3 0.63332(12) 0.46275(12) 0.67507(10) 0.0116(2) Uani d . 1
C C4 0.75001(12) 0.41422(13) 0.49875(10) 0.0134(2) Uani d . 1
H H4 0.7935 0.4217 0.4182 0.016 Uiso calc R 1
C C5 0.79757(13) 0.12954(13) 0.54567(11) 0.0149(2) Uani d . 1
H H5A 0.8212 0.1241 0.4536 0.018 Uiso calc R 1
H H5B 0.7169 0.0529 0.5570 0.018 Uiso calc R 1
C C6 0.93408(13) 0.08629(14) 0.63419(11) 0.0177(2) Uani d . 1
H H6 1.0204 0.1508 0.6340 0.021 Uiso calc R 1
C C7 0.94070(15) -0.03654(16) 0.71224(12) 0.0238(3) Uani d . 1
H H7A 0.8560 -0.1030 0.7143 0.029 Uiso calc R 1
H H7B 1.0302 -0.0587 0.7665 0.029 Uiso calc R 1
N N1 0.55906(11) 0.53395(11) 0.77249(9) 0.0132(2) Uani d . 1
H H1A 0.5169(17) 0.4628(18) 0.8213(15) 0.024(4) Uiso d . 1
H H1B 0.4929(18) 0.6087(19) 0.7423(15) 0.025(4) Uiso d . 1
N N2 0.67310(10) 0.31234(11) 0.68348(9) 0.0128(2) Uani d . 1
N N3 0.74458(10) 0.28673(11) 0.57279(9) 0.0128(2) Uani d . 1
O O1 0.57152(9) 0.78485(9) 0.57215(8) 0.01648(19) Uani d . 1
O O2 0.70880(9) 0.72908(10) 0.40620(8) 0.01749(19) Uani d . 1
H H2A 0.663(2) 0.818(2) 0.3719(19) 0.049(5) Uiso d . 1

loop_
_atom_site_aniso_label
_atom_site_aniso_U_11
_atom_site_aniso_U_22
_atom_site_aniso_U_33
_atom_site_aniso_U_12
_atom_site_aniso_U_13
_atom_site_aniso_U_23
C1 0.0129(5) 0.0125(5) 0.0113(5) -0.0016(4) 0.0006(4) 0.0004(4)
C2 0.0130(5) 0.0122(5) 0.0114(5) 0.0000(4) 0.0007(4) 0.0000(4)
C3 0.0118(5) 0.0113(5) 0.0114(5) -0.0008(4) 0.0001(4) -0.0012(4)
C4 0.0141(5) 0.0142(5) 0.0119(5) 0.0006(4) 0.0016(4) 0.0012(4)
C5 0.0187(5) 0.0114(5) 0.0151(5) 0.0026(4) 0.0029(4) -0.0025(4)
C6 0.0151(5) 0.0168(6) 0.0215(5) 0.0026(4) 0.0032(4) -0.0032(4)
C7 0.0237(6) 0.0262(7) 0.0216(6) 0.0075(5) 0.0021(5) 0.0031(5)
N1 0.0170(5) 0.0104(4) 0.0127(4) 0.0009(4) 0.0043(4) 0.0006(3)
N2 0.0148(4) 0.0124(5) 0.0114(4) 0.0007(3) 0.0032(3) -0.0012(3)
N3 0.0146(4) 0.0124(5) 0.0116(4) 0.0015(3) 0.0027(3) -0.0010(3)
O1 0.0215(4) 0.0125(4) 0.0160(4) 0.0026(3) 0.0048(3) -0.0005(3)
O2 0.0216(4) 0.0160(4) 0.0160(4) 0.0043(3) 0.0077(3) 0.0058(3)

loop_
_atom_type_symbol
_atom_type_description
_atom_type_scat_dispersion_real
_atom_type_scat_dispersion_imag
_atom_type_scat_source
C C 0.0033 0.0016 'International Tables Vol C Tables 4.2.6.8 and 6.1.1.4'
H H 0.0000 0.0000 'International Tables Vol C Tables 4.2.6.8 and 6.1.1.4'
N N 0.0061 0.0033 'International Tables Vol C Tables 4.2.6.8 and 6.1.1.4'
O O 0.0106 0.0060 'International Tables Vol C Tables 4.2.6.8 and 6.1.1.4'

loop_
_geom_angle_atom_site_label_1
_geom_angle_atom_site_label_2
_geom_angle_atom_site_label_3
_geom_angle
O1 C1 O2 123.11(10)
O1 C1 C2 123.16(10)
O2 C1 C2 113.73(9)
C4 C2 C3 104.18(9)
C4 C2 C1 128.56(10)
C3 C2 C1 127.00(10)
N2 C3 N1 121.12(10)
N2 C3 C2 111.70(9)
N1 C3 C2 127.15(10)
N3 C4 C2 107.24(9)
N3 C4 H4 126.4
C2 C4 H4 126.4
N3 C5 C6 111.89(9)
N3 C5 H5A 109.2
C6 C5 H5A 109.2
N3 C5 H5B 109.2
C6 C5 H5B 109.2
H5A C5 H5B 107.9
C7 C6 C5 123.43(11)
C7 C6 H6 118.3
C5 C6 H6 118.3
C6 C7 H7A 120.0
C6 C7 H7B 120.0
H7A C7 H7B 120.0
C3 N1 H1A 111.3(10)
C3 N1 H1B 113.8(10)
H1A N1 H1B 111.8(14)
C3 N2 N3 104.05(9)
C4 N3 N2 112.83(9)
C4 N3 C5 127.73(9)
N2 N3 C5 119.37(9)
C1 O2 H2A 108.1(12)

loop_
_geom_bond_atom_site_label_1
_geom_bond_atom_site_label_2
_geom_bond_distance
C1 O1 1.2238(13)
C1 O2 1.3316(13)
C1 C2 1.4516(15)
C2 C4 1.3902(15)
C2 C3 1.4182(14)
C3 N2 1.3323(14)
C3 N1 1.3936(14)
C4 N3 1.3305(14)
C4 H4 0.9500
C5 N3 1.4585(14)
C5 C6 1.4980(16)
C5 H5A 0.9900
C5 H5B 0.9900
C6 C7 1.3170(17)
C6 H6 0.9500
C7 H7A 0.9500
C7 H7B 0.9500
N1 H1A 0.894(16)
N1 H1B 0.905(17)
N2 N3 1.3752(13)
O2 H2A 0.92(2)

loop_
_geom_hbond_atom_site_label_D
_geom_hbond_atom_site_label_H
_geom_hbond_atom_site_label_A
_geom_hbond_site_symmetry_A
_geom_hbond_distance_DH
_geom_hbond_distance_HA
_geom_hbond_distance_DA
_geom_hbond_angle_DHA
N1 H1A O1 2_646 0.894(16) 2.073(16) 2.9652(13) 175.7(14)
N1 H1B N2 2_656 0.905(17) 2.457(16) 3.2187(14) 142.1(13)
O2 H2A N1 4_575 0.92(2) 1.82(2) 2.7232(14) 166.8(18)

loop_
_geom_torsion_atom_site_label_1
_geom_torsion_atom_site_label_2
_geom_torsion_atom_site_label_3
_geom_torsion_atom_site_label_4
_geom_torsion
O1 C1 C2 C4 171.64(11)
O2 C1 C2 C4 -7.54(16)
O1 C1 C2 C3 -1.60(17)
O2 C1 C2 C3 179.22(10)
C4 C2 C3 N2 1.12(12)
C1 C2 C3 N2 175.67(10)
C4 C2 C3 N1 179.07(10)
C1 C2 C3 N1 -6.38(18)
C3 C2 C4 N3 -0.95(12)
C1 C2 C4 N3 -175.38(10)
N3 C5 C6 C7 121.64(12)
N1 C3 N2 N3 -178.90(9)
C2 C3 N2 N3 -0.81(12)
C2 C4 N3 N2 0.52(12)
C2 C4 N3 C5 177.29(10)
C3 N2 N3 C4 0.18(12)
C3 N2 N3 C5 -176.89(9)
C6 C5 N3 C4 109.64(12)
C6 C5 N3 N2 -73.77(12)

loop_
_cod_related_entry_id
_cod_related_entry_database
_cod_related_entry_code
1 ChemSpider 24741075
